data_7123803
loop_
_publ_author_name
'Cao, Chengyao kimmy'
'Zhang, Yue'
'Lan, Tianlei'
'Liu, Wei'
'Chen, Chao'

_publ_section_title
;
 The Facile Synthesis of \a-trifluoromethylthio Phosphonium Ylides with a
 Constrained Trifluoromethylthiooxide via Proton-transfer Procedure
;
_journal_name_full 'Chemical Communications'
_journal_paper_doi 10.1039/C9CC04234B
_journal_year 2019
_chemical_formula_moiety 'C22 H18 F3 O2 P S'
_chemical_formula_sum 'C22 H18 F3 O2 P S'
_chemical_formula_weight 434.39
_space_group_crystal_system monoclinic
_space_group_IT_number 14
_space_group_name_Hall '-P 2ybc'
_space_group_name_H-M_alt 'P 1 21/c 1'
_symmetry_space_group_name_Hall '-P 2ybc'
_symmetry_space_group_name_H-M 'P 1 21/c 1'
_atom_sites_solution_hydrogens geom
_atom_sites_solution_primary dual
_audit_creation_date 2019-04-17
_audit_creation_method
;
Olex2 1.2
(compiled 2018.05.29 svn.r3508 for OlexSys, GUI svn.r5506)
;
_audit_update_record
;
2019-05-07 deposited with the CCDC.    2019-07-09 downloaded from the CCDC.
;
_cell_angle_alpha 90
_cell_angle_beta 103.192(2)
_cell_angle_gamma 90
_cell_formula_units_Z 4
_cell_length_a 9.7335(2)
_cell_length_b 20.6854(3)
_cell_length_c 10.7411(2)
_cell_measurement_reflns_used 6891
_cell_measurement_temperature 173.00(10)
_cell_measurement_theta_max 76.4010
_cell_measurement_theta_min 4.7270
_cell_volume 2105.56(7)
_computing_cell_refinement 'CrysAlisPro 1.171.38.43f (Rigaku OD, 2015)'
_computing_data_collection 'CrysAlisPro 1.171.38.43f (Rigaku OD, 2015)'
_computing_data_reduction 'CrysAlisPro 1.171.38.43f (Rigaku OD, 2015)'
_computing_molecular_graphics 'Olex2 (Dolomanov et al., 2009)'
_computing_publication_material 'Olex2 (Dolomanov et al., 2009)'
_computing_structure_refinement 'ShelXL (Sheldrick, 2015)'
_computing_structure_solution 'ShelXT (Sheldrick, 2015)'
_diffrn_ambient_environment N~2~
_diffrn_ambient_temperature 173.00(10)
_diffrn_detector 'CCD plate'
_diffrn_detector_area_resol_mean 5.2137
_diffrn_detector_type AtlasS2
_diffrn_measured_fraction_theta_full 1.000
_diffrn_measured_fraction_theta_max 0.986
_diffrn_measurement_details
;
List of Runs (angles in degrees, time in seconds):

  # Type    Start    End  Width  t~exp~   \w     \q     \k     \f   Frames
#--------------------------------------------------------------------------
  1  \w    -47.00 -16.00   1.00    1.00    --  -40.81 -57.00 -60.00   31
  2  \w    -61.00  31.00   1.00    1.00    --  -40.81  57.00  90.00   92
  3  \w     82.00 115.00   1.00    1.00    --   40.81  38.00-150.00   33
  4  \w     81.00 106.00   1.00    1.00    --  112.00  77.00 -30.00   25
  5  \w     87.00 171.00   1.00    1.00    --  112.00  61.00   0.00   84
  6  \w    132.00 175.00   1.00    1.00    --  112.00  77.00 -30.00   43
  7  \w    147.00 175.00   1.00    1.00    --  112.00  45.00-120.00   28
  8  \w     90.00 163.00   1.00    1.00    --  112.00  45.00 -30.00   73
  9  \w    130.00 166.00   1.00    1.00    --  112.00 111.00 120.00   36
 10  \w     88.00 177.00   1.00    1.00    --  112.00  45.00 -90.00   89
 11  \w     44.00 115.00   1.00    1.00    --  112.00-111.00 120.00   71
 12  \w     24.00  59.00   1.00    1.00    --   40.81-125.00 -30.00   35
 13  \w     30.00  75.00   1.00    1.00    --  112.00 -95.00 -90.00   45
 14  \w     37.00 107.00   1.00    1.00    --  112.00 -95.00 -60.00   70
 15  \w     38.00  71.00   1.00    1.00    --  112.00-111.00-180.00   33
 16  \w   -110.00 -64.00   1.00    1.00    --  -40.81 -57.00 -60.00   46
;
_diffrn_measurement_device 'four-circle diffractometer'
_diffrn_measurement_device_type 'SuperNova, Dual, Cu at zero, AtlasS2'
_diffrn_measurement_method '\w scans'
_diffrn_orient_matrix_type 'CrysAlisPro convention (1999,Acta A55,543-557)'
_diffrn_orient_matrix_UB_11 -0.0945245000
_diffrn_orient_matrix_UB_12 -0.0353447000
_diffrn_orient_matrix_UB_13 -0.1143398000
_diffrn_orient_matrix_UB_21 -0.1137954000
_diffrn_orient_matrix_UB_22 0.0525866000
_diffrn_orient_matrix_UB_23 -0.0079472000
_diffrn_orient_matrix_UB_31 0.0674337000
_diffrn_orient_matrix_UB_32 0.0391363000
_diffrn_orient_matrix_UB_33 -0.0925492000
_diffrn_radiation_monochromator mirror
_diffrn_radiation_probe x-ray
_diffrn_radiation_type CuK\a
_diffrn_radiation_wavelength 1.54184
_diffrn_reflns_av_R_equivalents 0.0264
_diffrn_reflns_av_unetI/netI 0.0295
_diffrn_reflns_Laue_measured_fraction_full 1.000
_diffrn_reflns_Laue_measured_fraction_max 0.986
_diffrn_reflns_limit_h_max 12
_diffrn_reflns_limit_h_min -12
_diffrn_reflns_limit_k_max 25
_diffrn_reflns_limit_k_min -17
_diffrn_reflns_limit_l_max 13
_diffrn_reflns_limit_l_min -13
_diffrn_reflns_number 10455
_diffrn_reflns_point_group_measured_fraction_full 1.000
_diffrn_reflns_point_group_measured_fraction_max 0.986
_diffrn_reflns_theta_full 67.684
_diffrn_reflns_theta_max 76.704
_diffrn_reflns_theta_min 4.275
_diffrn_source 'micro-focus sealed X-ray tube'
_diffrn_source_type 'SuperNova (Cu) X-ray Source'
_exptl_absorpt_coefficient_mu 2.459
_exptl_absorpt_correction_T_max 1.00000
_exptl_absorpt_correction_T_min 0.25072
_exptl_absorpt_correction_type multi-scan
_exptl_absorpt_process_details
;
CrysAlisPro 1.171.38.43f (Rigaku Oxford Diffraction, 2015)
Empirical absorption correction using spherical harmonics,
 implemented in SCALE3 ABSPACK scaling algorithm.
;
_exptl_crystal_colour colourless
_exptl_crystal_colour_primary colourless
_exptl_crystal_density_diffrn 1.370
_exptl_crystal_description block
_exptl_crystal_F_000 896
_exptl_crystal_size_max 0.6
_exptl_crystal_size_mid 0.2
_exptl_crystal_size_min 0.2
_refine_diff_density_max 0.566
_refine_diff_density_min -0.482
_refine_diff_density_rms 0.068
_refine_ls_extinction_method none
_refine_ls_goodness_of_fit_ref 1.132
_refine_ls_hydrogen_treatment constr
_refine_ls_matrix_type full
_refine_ls_number_parameters 263
_refine_ls_number_reflns 4378
_refine_ls_number_restraints 0
_refine_ls_restrained_S_all 1.132
_refine_ls_R_factor_all 0.0437
_refine_ls_R_factor_gt 0.0404
_refine_ls_shift/su_max 0.001
_refine_ls_shift/su_mean 0.000
_refine_ls_structure_factor_coef Fsqd
_refine_ls_weighting_details 'w=1/[\s^2^(Fo^2^)+(0.1000P)^2^] where P=(Fo^2^+2Fc^2^)/3'
_refine_ls_weighting_scheme calc
_refine_ls_wR_factor_gt 0.1350
_refine_ls_wR_factor_ref 0.1407
_reflns_Friedel_coverage 0.000
_reflns_number_gt 3997
_reflns_number_total 4378
_reflns_threshold_expression 'I > 2\s(I)'
_cod_data_source_file c9cc04234b2.cif
_cod_data_source_block 20170307caochengyao1
_cod_database_code 7123803
_shelx_shelxl_version_number 2014/7
_shelx_space_group_comment
;
The symmetry employed for this shelxl refinement is uniquely defined
by the following loop, which should always be used as a source of
symmetry information in preference to the above space-group names.
They are only intended as comments.
;
_reflns_odcompleteness_completeness 99.82
_reflns_odcompleteness_iscentric 1
_reflns_odcompleteness_theta 74.33
_olex2_refinement_description
;
1. Fixed Uiso
 At 1.2 times of:
  All C(H) groups
 At 1.5 times of:
  All C(H,H,H) groups
2.a Aromatic/amide H refined with riding coordinates:
 C00C(H00C), C00D(H00D), C00F(H00F), C00G(H00G), C00H(H00H), C00I(H00I),
 C00J(H00J), C00L(H00L), C00N(H00N), C00O(H00O), C00P(H00P), C00Q(H00Q),
 C00R(H00R), C00S(H00S), C00T(H00T)
2.b Idealised Me refined as rotating group:
 C00M(H00a,H00b,H00e)
;
_olex2_submission_special_instructions 'No special instructions were received'
_oxdiff_exptl_absorpt_empirical_details
;
Empirical correction (ABSPACK) includes:
- Absorption correction using spherical harmonics
- Frame scaling
;
_oxdiff_exptl_absorpt_empirical_full_max 2.302
_oxdiff_exptl_absorpt_empirical_full_min 0.461

loop_
_space_group_symop_operation_xyz
'x, y, z'
'-x, y+1/2, -z+1/2'
'-x, -y, -z'
'x, -y-1/2, z-1/2'

loop_
_atom_site_label
_atom_site_type_symbol
_atom_site_fract_x
_atom_site_fract_y
_atom_site_fract_z
_atom_site_U_iso_or_equiv
_atom_site_adp_type
_atom_site_occupancy
_atom_site_site_symmetry_order
_atom_site_calc_flag
_atom_site_refinement_flags_posn
P001 P 0.74843(4) 0.42088(2) 0.31180(3) 0.02289(14) Uani 1 1 d .
S002 S 1.03989(4) 0.36447(2) 0.40701(3) 0.02912(15) Uani 1 1 d .
O003 O 0.83490(13) 0.42490(6) 0.06898(11) 0.0332(3) Uani 1 1 d .
O004 O 1.06159(13) 0.39420(6) 0.14548(11) 0.0327(3) Uani 1 1 d .
F005 F 0.89315(15) 0.25591(6) 0.39972(14) 0.0581(4) Uani 1 1 d .
F006 F 1.01567(18) 0.26003(7) 0.26129(15) 0.0671(4) Uani 1 1 d .
F007 F 1.1184(2) 0.24729(8) 0.4570(2) 0.1045(8) Uani 1 1 d .
C008 C 0.92937(16) 0.40682(8) 0.15900(14) 0.0265(3) Uani 1 1 d .
C009 C 0.91063(16) 0.39705(7) 0.28607(14) 0.0243(3) Uani 1 1 d .
C00A C 0.70055(17) 0.50009(7) 0.24554(14) 0.0261(3) Uani 1 1 d .
C00B C 0.75672(17) 0.42613(8) 0.48162(15) 0.0284(3) Uani 1 1 d .
C00C C 0.80340(19) 0.54873(8) 0.27264(15) 0.0311(3) Uani 1 1 d .
H00C H 0.8942 0.5392 0.3187 0.037 Uiso 1 1 calc R
C00D C 0.56588(19) 0.51425(9) 0.17338(16) 0.0329(3) Uani 1 1 d .
H00D H 0.4976 0.4820 0.1554 0.039 Uiso 1 1 calc R
C00E C 0.60640(17) 0.36506(8) 0.25091(17) 0.0312(4) Uani 1 1 d .
C00F C 0.76172(18) 0.48536(9) 0.54265(16) 0.0336(4) Uani 1 1 d .
H00F H 0.7580 0.5234 0.4958 0.040 Uiso 1 1 calc R
C00G C 0.7685(2) 0.61133(8) 0.23002(17) 0.0385(4) Uani 1 1 d .
H00G H 0.8353 0.6441 0.2499 0.046 Uiso 1 1 calc R
C00H C 0.6248(2) 0.31662(9) 0.16602(19) 0.0408(4) Uani 1 1 d .
H00H H 0.7076 0.3144 0.1370 0.049 Uiso 1 1 calc R
C00I C 0.7753(2) 0.43167(11) 0.74406(17) 0.0420(4) Uani 1 1 d .
H00I H 0.7816 0.4335 0.8317 0.050 Uiso 1 1 calc R
C00J C 0.6344(2) 0.62503(9) 0.15797(18) 0.0413(4) Uani 1 1 d .
H00J H 0.6119 0.6670 0.1294 0.050 Uiso 1 1 calc R
C00K C 1.0146(2) 0.27872(9) 0.3806(2) 0.0424(4) Uani 1 1 d .
C00L C 0.5340(2) 0.57687(9) 0.12824(19) 0.0412(4) Uani 1 1 d .
H00L H 0.4450 0.5863 0.0781 0.049 Uiso 1 1 calc R
C00M C 1.0879(2) 0.40616(10) 0.02126(17) 0.0407(4) Uani 1 1 d .
H00A H 1.0236 0.3811 -0.0415 0.061 Uiso 1 1 calc GR
H00B H 1.1831 0.3941 0.0211 0.061 Uiso 1 1 calc GR
H00E H 1.0744 0.4513 0.0011 0.061 Uiso 1 1 calc GR
C00N C 0.7723(2) 0.48805(11) 0.67418(17) 0.0400(4) Uani 1 1 d .
H00N H 0.7774 0.5279 0.7151 0.048 Uiso 1 1 calc R
C00O C 0.7587(2) 0.36943(9) 0.55249(19) 0.0437(5) Uani 1 1 d .
H00O H 0.7533 0.3294 0.5121 0.052 Uiso 1 1 calc R
C00P C 0.7688(3) 0.37284(12) 0.6830(2) 0.0509(5) Uani 1 1 d .
H00P H 0.7712 0.3349 0.7300 0.061 Uiso 1 1 calc R
C00Q C 0.4811(2) 0.36825(11) 0.2935(2) 0.0493(5) Uani 1 1 d .
H00Q H 0.4685 0.4006 0.3499 0.059 Uiso 1 1 calc R
C00R C 0.5177(3) 0.27159(11) 0.1253(2) 0.0587(6) Uani 1 1 d .
H00R H 0.5290 0.2392 0.0685 0.070 Uiso 1 1 calc R
C00S C 0.3945(2) 0.27475(12) 0.1686(3) 0.0677(8) Uani 1 1 d .
H00S H 0.3239 0.2442 0.1418 0.081 Uiso 1 1 calc R
C00T C 0.3762(2) 0.32322(14) 0.2516(3) 0.0656(8) Uani 1 1 d .
H00T H 0.2926 0.3255 0.2795 0.079 Uiso 1 1 calc R

loop_
_atom_site_aniso_label
_atom_site_aniso_U_11
_atom_site_aniso_U_22
_atom_site_aniso_U_33
_atom_site_aniso_U_23
_atom_site_aniso_U_13
_atom_site_aniso_U_12
P001 0.0255(2) 0.0197(2) 0.0230(2) 0.00137(12) 0.00467(15) 0.00088(13)
S002 0.0273(2) 0.0288(2) 0.0270(2) 0.00173(13) -0.00275(16) 0.00026(14)
O003 0.0353(6) 0.0396(7) 0.0230(5) 0.0014(4) 0.0034(5) 0.0088(5)
O004 0.0311(6) 0.0421(7) 0.0268(6) -0.0008(5) 0.0107(5) 0.0051(5)
F005 0.0653(8) 0.0359(6) 0.0770(9) -0.0067(6) 0.0243(7) -0.0143(6)
F006 0.0934(11) 0.0388(7) 0.0780(9) -0.0191(7) 0.0378(8) -0.0010(7)
F007 0.0875(12) 0.0441(8) 0.1437(17) 0.0240(10) -0.0531(12) 0.0160(8)
C008 0.0285(7) 0.0240(7) 0.0267(7) -0.0029(6) 0.0055(6) 0.0027(6)
C009 0.0251(7) 0.0239(7) 0.0227(6) 0.0009(5) 0.0028(5) 0.0031(5)
C00A 0.0337(8) 0.0226(7) 0.0230(7) 0.0017(5) 0.0088(6) 0.0042(6)
C00B 0.0324(8) 0.0287(8) 0.0257(7) 0.0038(6) 0.0098(6) 0.0045(6)
C00C 0.0391(8) 0.0267(8) 0.0289(7) 0.0026(6) 0.0106(6) 0.0000(7)
C00D 0.0348(8) 0.0321(8) 0.0316(8) 0.0059(6) 0.0073(6) 0.0054(7)
C00E 0.0270(7) 0.0254(8) 0.0376(8) 0.0085(6) 0.0001(6) -0.0014(6)
C00F 0.0384(8) 0.0340(8) 0.0286(8) 0.0001(6) 0.0083(7) -0.0043(7)
C00G 0.0584(11) 0.0246(8) 0.0366(9) 0.0022(6) 0.0192(8) -0.0020(7)
C00H 0.0418(9) 0.0283(9) 0.0438(9) -0.0004(7) -0.0077(8) -0.0032(7)
C00I 0.0385(9) 0.0648(13) 0.0237(8) 0.0052(8) 0.0090(7) 0.0037(9)
C00J 0.0637(12) 0.0263(8) 0.0378(9) 0.0088(7) 0.0201(9) 0.0140(8)
C00K 0.0377(9) 0.0290(9) 0.0542(10) 0.0062(8) -0.0023(8) 0.0057(7)
C00L 0.0454(10) 0.0398(10) 0.0386(9) 0.0097(7) 0.0102(8) 0.0180(8)
C00M 0.0462(10) 0.0461(10) 0.0345(9) 0.0001(8) 0.0187(8) 0.0068(8)
C00N 0.0420(9) 0.0493(11) 0.0292(8) -0.0064(7) 0.0090(7) -0.0077(8)
C00O 0.0649(13) 0.0320(9) 0.0383(9) 0.0106(7) 0.0206(9) 0.0082(8)
C00P 0.0675(14) 0.0510(12) 0.0390(10) 0.0202(9) 0.0221(10) 0.0143(10)
C00Q 0.0328(9) 0.0461(11) 0.0689(14) 0.0171(10) 0.0112(9) 0.0006(8)
C00R 0.0610(13) 0.0346(11) 0.0636(13) 0.0028(10) -0.0207(11) -0.0127(10)
C00S 0.0476(12) 0.0503(13) 0.0855(18) 0.0294(13) -0.0259(12) -0.0234(11)
C00T 0.0296(9) 0.0665(16) 0.0945(19) 0.0338(15) 0.0012(11) -0.0098(10)

loop_
_atom_type_symbol
_atom_type_description
_atom_type_scat_dispersion_real
_atom_type_scat_dispersion_imag
_atom_type_scat_source
C C 0.0181 0.0091 'International Tables Vol C Tables 4.2.6.8 and 6.1.1.4'
H H 0.0000 0.0000 'International Tables Vol C Tables 4.2.6.8 and 6.1.1.4'
F F 0.0727 0.0534 'International Tables Vol C Tables 4.2.6.8 and 6.1.1.4'
O O 0.0492 0.0322 'International Tables Vol C Tables 4.2.6.8 and 6.1.1.4'
P P 0.2955 0.4335 'International Tables Vol C Tables 4.2.6.8 and 6.1.1.4'
S S 0.3331 0.5567 'International Tables Vol C Tables 4.2.6.8 and 6.1.1.4'

loop_
_geom_angle_atom_site_label_1
_geom_angle_atom_site_label_2
_geom_angle_atom_site_label_3
_geom_angle
C009 P001 C00A 110.95(7)
C009 P001 C00B 110.15(7)
C009 P001 C00E 114.20(8)
C00A P001 C00B 106.92(7)
C00A P001 C00E 109.29(7)
C00E P001 C00B 104.94(8)
C009 S002 C00K 102.45(8)
C008 O004 C00M 116.22(13)
O003 C008 O004 122.19(14)
O003 C008 C009 123.84(14)
O004 C008 C009 113.97(13)
S002 C009 P001 121.64(9)
C008 C009 P001 115.47(11)
C008 C009 S002 122.89(11)
C00C C00A P001 117.49(12)
C00D C00A P001 122.40(13)
C00D C00A C00C 120.08(15)
C00F C00B P001 121.24(12)
C00F C00B C00O 119.37(16)
C00O C00B P001 119.39(13)
C00A C00C H00C 120.3
C00G C00C C00A 119.41(16)
C00G C00C H00C 120.3
C00A C00D H00D 120.1
C00L C00D C00A 119.73(17)
C00L C00D H00D 120.1
C00H C00E P001 119.66(14)
C00H C00E C00Q 119.99(18)
C00Q C00E P001 120.28(15)
C00B C00F H00F 119.9
C00B C00F C00N 120.10(17)
C00N C00F H00F 119.9
C00C C00G H00G 119.9
C00J C00G C00C 120.16(18)
C00J C00G H00G 119.9
C00E C00H H00H 120.4
C00R C00H C00E 119.2(2)
C00R C00H H00H 120.4
C00N C00I H00I 120.2
C00P C00I H00I 120.2
C00P C00I C00N 119.58(16)
C00G C00J H00J 119.7
C00L C00J C00G 120.56(16)
C00L C00J H00J 119.7
F005 C00K S002 114.74(14)
F005 C00K F006 104.24(17)
F006 C00K S002 113.77(14)
F007 C00K S002 109.22(15)
F007 C00K F005 108.10(19)
F007 C00K F006 106.3(2)
C00D C00L H00L 120.0
C00J C00L C00D 120.01(18)
C00J C00L H00L 120.0
O004 C00M H00A 109.5
O004 C00M H00B 109.5
O004 C00M H00E 109.5
H00A C00M H00B 109.5
H00A C00M H00E 109.5
H00B C00M H00E 109.5
C00F C00N H00N 119.9
C00I C00N C00F 120.24(18)
C00I C00N H00N 119.9
C00B C00O H00O 120.1
C00P C00O C00B 119.89(19)
C00P C00O H00O 120.1
C00I C00P C00O 120.80(18)
C00I C00P H00P 119.6
C00O C00P H00P 119.6
C00E C00Q H00Q 120.1
C00T C00Q C00E 119.8(2)
C00T C00Q H00Q 120.1
C00H C00R H00R 119.8
C00S C00R C00H 120.5(2)
C00S C00R H00R 119.8
C00R C00S H00S 119.9
C00T C00S C00R 120.1(2)
C00T C00S H00S 119.9
C00Q C00T C00S 120.4(2)
C00Q C00T H00T 119.8
C00S C00T H00T 119.8

loop_
_geom_bond_atom_site_label_1
_geom_bond_atom_site_label_2
_geom_bond_distance
P001 C009 1.7353(15)
P001 C00A 1.8047(15)
P001 C00B 1.8105(16)
P001 C00E 1.8053(16)
S002 C009 1.7258(15)
S002 C00K 1.804(2)
O003 C008 1.231(2)
O004 C008 1.3530(19)
O004 C00M 1.436(2)
F005 C00K 1.331(2)
F006 C00K 1.341(3)
F007 C00K 1.319(2)
C008 C009 1.432(2)
C00A C00C 1.402(2)
C00A C00D 1.393(2)
C00B C00F 1.385(2)
C00B C00O 1.396(2)
C00C H00C 0.9300
C00C C00G 1.390(2)
C00D H00D 0.9300
C00D C00L 1.393(2)
C00E C00H 1.394(3)
C00E C00Q 1.398(3)
C00F H00F 0.9300
C00F C00N 1.394(2)
C00G H00G 0.9300
C00G C00J 1.386(3)
C00H H00H 0.9300
C00H C00R 1.392(3)
C00I H00I 0.9300
C00I C00N 1.384(3)
C00I C00P 1.377(3)
C00J H00J 0.9300
C00J C00L 1.381(3)
C00L H00L 0.9300
C00M H00A 0.9600
C00M H00B 0.9600
C00M H00E 0.9600
C00N H00N 0.9300
C00O H00O 0.9300
C00O C00P 1.385(3)
C00P H00P 0.9300
C00Q H00Q 0.9300
C00Q C00T 1.379(3)
C00R H00R 0.9300
C00R C00S 1.383(4)
C00S H00S 0.9300
C00S C00T 1.380(4)
C00T H00T 0.9300
